data_4021770
loop_
_publ_author_name
'Susan B. Billings'
'K. A. Woerpel'

_publ_section_title
;
 Nucleophilic Substitution Reactions of Sulfur-Substituted Cyclohexanone
 Acetals: An Analysis of the Factors Controlling Stereoselectivity
;
_journal_name_full 'Journal of Organic Chemistry'
_journal_page_first 5171
_journal_page_last 5178
_journal_paper_doi 10.1021/jo060077r
_journal_volume 71
_journal_year 2006
_chemical_formula_sum 'C17 H24 O S'
_chemical_formula_weight 276.42
_chemical_name_systematic
; 
 ? 
;
_space_group_IT_number 19
_symmetry_cell_setting orthorhombic
_symmetry_space_group_name_Hall 'P 2ac 2ab'
_symmetry_space_group_name_H-M 'P 21 21 21'
_atom_sites_solution_hydrogens difmap
_atom_sites_solution_primary direct
_atom_sites_solution_secondary difmap
_audit_creation_method SHELXTL
_cell_angle_alpha 90.00
_cell_angle_beta 90.00
_cell_angle_gamma 90.00
_cell_formula_units_Z 4
_cell_length_a 8.1328(4)
_cell_length_b 9.4467(4)
_cell_length_c 20.3760(9)
_cell_measurement_temperature 163(2)
_cell_volume 1565.45(12)
_computing_cell_refinement 'Bruker SMART/SAINT'
_computing_data_collection 'Bruker SMART'
_computing_data_reduction 'Bruker SAINT'
_computing_molecular_graphics 'Bruker SHELXTL'
_computing_publication_material 'Bruker SHELXTL'
_computing_structure_refinement 'Bruker SHELXTL'
_computing_structure_solution 'Bruker SHELXTL'
_diffrn_ambient_temperature 163(2)
_diffrn_measured_fraction_theta_full 0.990
_diffrn_measured_fraction_theta_max 0.990
_diffrn_measurement_device_type 'CCD area detector'
_diffrn_measurement_method 'omega scans'
_diffrn_radiation_monochromator graphite
_diffrn_radiation_source 'sealed tube'
_diffrn_radiation_type MoK\a
_diffrn_radiation_wavelength 0.71073
_diffrn_reflns_av_R_equivalents 0.0239
_diffrn_reflns_av_sigmaI/netI 0.0187
_diffrn_reflns_limit_h_max 10
_diffrn_reflns_limit_h_min -10
_diffrn_reflns_limit_k_max 12
_diffrn_reflns_limit_k_min -12
_diffrn_reflns_limit_l_max 27
_diffrn_reflns_limit_l_min -26
_diffrn_reflns_number 16003
_diffrn_reflns_theta_full 28.29
_diffrn_reflns_theta_max 28.29
_diffrn_reflns_theta_min 2.38
_diffrn_standards_decay_% '< 1.0'
_diffrn_standards_interval_count 'initial 50 frames recollected'
_diffrn_standards_number '50 frames'
_exptl_absorpt_coefficient_mu 0.198
_exptl_absorpt_correction_T_max 0.9503
_exptl_absorpt_correction_T_min 0.9144
_exptl_absorpt_correction_type multi-scan
_exptl_absorpt_process_details 'Bruker SADABS'
_exptl_crystal_colour Colorless
_exptl_crystal_density_diffrn 1.173
_exptl_crystal_density_meas ?
_exptl_crystal_density_method 'not measured'
_exptl_crystal_description irregular
_exptl_crystal_F_000 600
_exptl_crystal_size_max 0.46
_exptl_crystal_size_mid 0.45
_exptl_crystal_size_min 0.26
_refine_diff_density_max 0.274
_refine_diff_density_min -0.136
_refine_diff_density_rms 0.031
_refine_ls_abs_structure_details 'Flack H D (1983), Acta Cryst. A39, 876-881'
_refine_ls_abs_structure_Flack 0.53(5)
_refine_ls_extinction_method none
_refine_ls_goodness_of_fit_ref 1.058
_refine_ls_hydrogen_treatment refall
_refine_ls_matrix_type full
_refine_ls_number_parameters 268
_refine_ls_number_reflns 3760
_refine_ls_number_restraints 0
_refine_ls_restrained_S_all 1.058
_refine_ls_R_factor_all 0.0292
_refine_ls_R_factor_gt 0.0276
_refine_ls_shift/su_max 0.003
_refine_ls_shift/su_mean 0.000
_refine_ls_structure_factor_coef Fsqd
_refine_ls_weighting_details 'calc w=1/[\s^2^(Fo^2^)+(0.0440P)^2^+0.1800P] where P=(Fo^2^+2Fc^2^)/3'
_refine_ls_weighting_scheme calc
_refine_ls_wR_factor_gt 0.0728
_refine_ls_wR_factor_ref 0.0738
_reflns_number_gt 3622
_reflns_number_total 3760
_reflns_threshold_expression >2sigma(I)
_cod_data_source_file jo060077rsi20060113_071442.cif
_cod_depositor_comments
;
The following automatic conversions were performed:
'_symmetry_cell_setting' value 'Orthorhombic' changed to 'orthorhombic'
according to '/home/saulius/struct/CIF-dictionaries/cif_core.dic'
dictionary named 'cif_core.dic' version 2.4.1 from 2010-06-29.

Automatic conversion script
Id: cif_fix_enum 1527 2010-12-29 10:47:43Z saulius 

The following automatic conversions were performed:

'_exptl_crystal_density_meas' value 'none' was changed to '?' - the
value is perceived as not measured.

Automatic conversion script
Id: cif_fix_values 3008 2015-01-20 13:52:24Z robertas 
;
_cod_database_code 4021770

loop_
_symmetry_equiv_pos_as_xyz
'x, y, z'
'-x+1/2, -y, z+1/2'
'-x, y+1/2, -z+1/2'
'x+1/2, -y+1/2, -z'

loop_
_atom_site_label
_atom_site_type_symbol
_atom_site_fract_x
_atom_site_fract_y
_atom_site_fract_z
_atom_site_U_iso_or_equiv
_atom_site_adp_type
_atom_site_occupancy
_atom_site_symmetry_multiplicity
_atom_site_calc_flag
S1 S 0.40129(4) 0.03158(3) 0.110976(14) 0.03060(9) Uani 1 1 d
O1 O 0.41654(11) 0.25913(11) 0.20534(4) 0.0332(2) Uani 1 1 d
C1 C 0.26207(14) 0.26262(14) 0.17102(6) 0.0258(2) Uani 1 1 d
C2 C 0.30613(14) 0.20545(12) 0.10191(5) 0.0242(2) Uani 1 1 d
C3 C 0.42083(16) 0.30507(14) 0.06437(6) 0.0308(3) Uani 1 1 d
C4 C 0.34877(18) 0.45376(16) 0.05898(7) 0.0368(3) Uani 1 1 d
C5 C 0.31280(18) 0.51238(15) 0.12726(7) 0.0371(3) Uani 1 1 d
C6 C 0.19533(16) 0.41371(14) 0.16360(7) 0.0311(3) Uani 1 1 d
C7 C 0.13871(16) 0.16591(15) 0.20760(6) 0.0310(3) Uani 1 1 d
C8 C -0.03412(16) 0.15799(15) 0.18030(7) 0.0331(3) Uani 1 1 d
C9 C -0.0725(2) 0.0682(2) 0.13241(9) 0.0506(4) Uani 1 1 d
C10 C -0.16103(19) 0.2498(2) 0.21162(9) 0.0430(3) Uani 1 1 d
C11 C 0.4251(2) 0.3294(2) 0.26703(7) 0.0449(4) Uani 1 1 d
C12 C 0.39943(14) -0.04022(12) 0.03095(5) 0.0243(2) Uani 1 1 d
C13 C 0.50260(16) -0.15649(14) 0.02150(6) 0.0296(3) Uani 1 1 d
C14 C 0.50711(18) -0.22508(15) -0.03857(7) 0.0339(3) Uani 1 1 d
C15 C 0.4083(2) -0.17879(15) -0.08997(6) 0.0345(3) Uani 1 1 d
C16 C 0.30756(17) -0.06308(15) -0.08111(6) 0.0319(3) Uani 1 1 d
C17 C 0.30208(15) 0.00701(14) -0.02087(6) 0.0280(2) Uani 1 1 d
H2 H 0.199(2) 0.1965(17) 0.0797(7) 0.029(4) Uiso 1 1 d
H3A H 0.4448(19) 0.2624(17) 0.0200(8) 0.030(4) Uiso 1 1 d
H3B H 0.532(2) 0.3095(19) 0.0878(8) 0.036(4) Uiso 1 1 d
H4A H 0.426(2) 0.5154(19) 0.0360(8) 0.035(4) Uiso 1 1 d
H4B H 0.244(2) 0.4488(19) 0.0353(8) 0.041(4) Uiso 1 1 d
H5A H 0.271(2) 0.6111(18) 0.1238(8) 0.038(4) Uiso 1 1 d
H5B H 0.415(2) 0.5183(19) 0.1534(8) 0.045(5) Uiso 1 1 d
H6A H 0.091(2) 0.4071(16) 0.1383(7) 0.028(4) Uiso 1 1 d
H6B H 0.166(2) 0.4482(19) 0.2077(9) 0.043(5) Uiso 1 1 d
H7A H 0.185(2) 0.0705(19) 0.2078(8) 0.038(4) Uiso 1 1 d
H7B H 0.137(2) 0.2031(19) 0.2528(8) 0.041(5) Uiso 1 1 d
H9A H 0.011(3) 0.004(2) 0.1168(10) 0.064(6) Uiso 1 1 d
H9B H -0.184(3) 0.061(2) 0.1116(12) 0.076(7) Uiso 1 1 d
H10A H -0.130(3) 0.350(2) 0.2091(10) 0.058(6) Uiso 1 1 d
H10B H -0.165(3) 0.230(2) 0.2563(11) 0.064(6) Uiso 1 1 d
H10C H -0.264(3) 0.233(2) 0.1927(10) 0.052(5) Uiso 1 1 d
H11A H 0.531(2) 0.309(2) 0.2877(9) 0.046(5) Uiso 1 1 d
H11B H 0.347(3) 0.294(2) 0.2963(11) 0.065(6) Uiso 1 1 d
H11C H 0.418(3) 0.431(3) 0.2647(12) 0.080(8) Uiso 1 1 d
H13 H 0.571(2) -0.1892(19) 0.0566(8) 0.038(4) Uiso 1 1 d
H14 H 0.585(3) -0.303(2) -0.0457(9) 0.054(5) Uiso 1 1 d
H15 H 0.410(2) -0.2235(19) -0.1303(9) 0.043(4) Uiso 1 1 d
H16 H 0.245(2) -0.0287(19) -0.1156(9) 0.043(4) Uiso 1 1 d
H17 H 0.228(2) 0.0786(17) -0.0145(7) 0.026(4) Uiso 1 1 d

loop_
_atom_site_aniso_label
_atom_site_aniso_U_11
_atom_site_aniso_U_22
_atom_site_aniso_U_33
_atom_site_aniso_U_23
_atom_site_aniso_U_13
_atom_site_aniso_U_12
S1 0.03871(16) 0.03222(15) 0.02086(13) 0.00109(11) -0.00536(11) 0.01043(13)
O1 0.0251(4) 0.0481(5) 0.0264(4) -0.0103(4) -0.0048(3) 0.0043(4)
C1 0.0217(5) 0.0321(6) 0.0236(5) -0.0012(4) -0.0015(4) 0.0006(5)
C2 0.0235(5) 0.0269(5) 0.0222(5) 0.0014(4) -0.0008(4) 0.0019(4)
C3 0.0284(6) 0.0359(6) 0.0283(6) 0.0027(5) 0.0043(5) -0.0018(5)
C4 0.0361(7) 0.0320(7) 0.0422(7) 0.0081(6) 0.0043(6) -0.0029(6)
C5 0.0351(7) 0.0286(6) 0.0477(8) -0.0015(5) 0.0021(6) -0.0026(5)
C6 0.0272(6) 0.0314(6) 0.0348(7) -0.0047(5) 0.0019(5) 0.0017(5)
C7 0.0313(6) 0.0378(7) 0.0239(5) 0.0040(5) 0.0029(5) 0.0006(5)
C8 0.0300(6) 0.0387(7) 0.0305(6) 0.0047(5) 0.0055(5) -0.0053(6)
C9 0.0439(9) 0.0579(10) 0.0499(9) -0.0128(7) 0.0058(7) -0.0197(8)
C10 0.0302(7) 0.0518(9) 0.0469(9) 0.0008(7) 0.0067(6) 0.0003(7)
C11 0.0362(8) 0.0667(11) 0.0317(7) -0.0186(7) -0.0082(6) 0.0062(8)
C12 0.0240(5) 0.0261(5) 0.0227(5) 0.0022(4) -0.0011(4) -0.0029(5)
C13 0.0314(6) 0.0289(6) 0.0284(6) 0.0032(5) -0.0036(5) 0.0027(5)
C14 0.0392(7) 0.0284(6) 0.0341(7) -0.0007(5) 0.0013(5) 0.0039(6)
C15 0.0424(7) 0.0365(6) 0.0247(5) -0.0031(5) 0.0010(5) -0.0039(6)
C16 0.0324(6) 0.0393(7) 0.0242(6) 0.0027(5) -0.0055(5) -0.0020(5)
C17 0.0266(5) 0.0318(6) 0.0256(5) 0.0016(4) -0.0037(4) 0.0028(5)

loop_
_atom_type_symbol
_atom_type_description
_atom_type_scat_dispersion_real
_atom_type_scat_dispersion_imag
_atom_type_scat_source
C C 0.0033 0.0016 'International Tables Vol C Tables 4.2.6.8 and 6.1.1.4'
H H 0.0000 0.0000 'International Tables Vol C Tables 4.2.6.8 and 6.1.1.4'
O O 0.0106 0.0060 'International Tables Vol C Tables 4.2.6.8 and 6.1.1.4'
S S 0.1246 0.1234 'International Tables Vol C Tables 4.2.6.8 and 6.1.1.4'

loop_
_geom_angle_atom_site_label_1
_geom_angle_atom_site_label_2
_geom_angle_atom_site_label_3
_geom_angle
C12 S1 C2 104.39(5)
C11 O1 C1 117.50(10)
O1 C1 C6 112.22(10)
O1 C1 C7 108.57(10)
C6 C1 C7 111.54(10)
O1 C1 C2 103.41(9)
C6 C1 C2 108.44(10)
C7 C1 C2 112.43(10)
C3 C2 C1 112.39(10)
C3 C2 S1 110.22(8)
C1 C2 S1 108.64(8)
C4 C3 C2 111.59(10)
C5 C4 C3 110.00(11)
C4 C5 C6 109.92(12)
C5 C6 C1 113.23(11)
C8 C7 C1 117.00(10)
C9 C8 C10 121.50(15)
C9 C8 C7 121.26(14)
C10 C8 C7 117.17(13)
C17 C12 C13 119.28(11)
C17 C12 S1 125.57(9)
C13 C12 S1 115.12(9)
C14 C13 C12 120.40(12)
C13 C14 C15 120.21(13)
C16 C15 C14 119.62(12)
C15 C16 C17 120.71(12)
C12 C17 C16 119.78(12)

loop_
_geom_bond_atom_site_label_1
_geom_bond_atom_site_label_2
_geom_bond_distance
S1 C12 1.7661(11)
S1 C2 1.8251(12)
O1 C11 1.4233(16)
O1 C1 1.4382(14)
C1 C6 1.5345(18)
C1 C7 1.5482(17)
C1 C2 1.5501(16)
C2 C3 1.5301(17)
C3 C4 1.526(2)
C4 C5 1.526(2)
C5 C6 1.526(2)
C7 C8 1.5135(19)
C8 C9 1.330(2)
C8 C10 1.492(2)
C12 C17 1.3931(16)
C12 C13 1.3955(18)
C13 C14 1.3854(18)
C14 C15 1.390(2)
C15 C16 1.378(2)
C16 C17 1.3953(18)

loop_
_geom_torsion_atom_site_label_1
_geom_torsion_atom_site_label_2
_geom_torsion_atom_site_label_3
_geom_torsion_atom_site_label_4
_geom_torsion
C11 O1 C1 C6 52.12(16)
C11 O1 C1 C7 -71.63(16)
C11 O1 C1 C2 168.78(13)
O1 C1 C2 C3 -66.15(12)
C6 C1 C2 C3 53.14(12)
C7 C1 C2 C3 176.94(10)
O1 C1 C2 S1 56.08(11)
C6 C1 C2 S1 175.38(8)
C7 C1 C2 S1 -60.82(11)
C12 S1 C2 C3 -70.32(9)
C12 S1 C2 C1 166.14(8)
C1 C2 C3 C4 -55.72(14)
S1 C2 C3 C4 -177.06(9)
C2 C3 C4 C5 57.03(15)
C3 C4 C5 C6 -57.62(15)
C4 C5 C6 C1 58.61(15)
O1 C1 C6 C5 58.38(14)
C7 C1 C6 C5 -179.55(11)
C2 C1 C6 C5 -55.21(14)
O1 C1 C7 C8 178.30(11)
C6 C1 C7 C8 54.15(15)
C2 C1 C7 C8 -67.92(15)
C1 C7 C8 C9 85.46(18)
C1 C7 C8 C10 -97.55(14)
C2 S1 C12 C17 -17.73(12)
C2 S1 C12 C13 164.19(9)
C17 C12 C13 C14 -0.59(19)
S1 C12 C13 C14 177.62(10)
C12 C13 C14 C15 -0.2(2)
C13 C14 C15 C16 0.9(2)
C14 C15 C16 C17 -0.8(2)
C13 C12 C17 C16 0.67(18)
S1 C12 C17 C16 -177.34(10)
C15 C16 C17 C12 0.0(2)

loop_
_cod_related_entry_id
_cod_related_entry_database
_cod_related_entry_code
1 ChemSpider 21194340
